data_7134266
loop_
_publ_author_name
'Ishii, Reon'
'Wada, Yoshimasa'
'Sunada, Yusuke'

_publ_section_title
;
 Silyl- and germyl-bridged neutral square-planar Ag<sub>4</sub> clusters
 with short Ag-Ag distances exhibiting red emission.
;
_journal_issue 22
_journal_name_full 'Chemical communications (Cambridge, England)'
_journal_page_first 4391
_journal_page_last 4394
_journal_paper_doi 10.1039/d4cc06105e
_journal_volume 61
_journal_year 2025
_chemical_formula_moiety 'C32 H96 Ag4 Si16'
_chemical_formula_sum 'C32 H96 Ag4 Si16'
_chemical_formula_weight 1361.95
_space_group_crystal_system orthorhombic
_space_group_IT_number 70
_space_group_name_Hall '-F 2uv 2vw'
_space_group_name_H-M_alt 'F d d d :2'
_atom_sites_solution_hydrogens geom
_atom_sites_solution_primary direct
_atom_sites_solution_secondary difmap
_audit_update_record
;
2025-02-15 deposited with the CCDC.	2025-02-18 downloaded from the CCDC.
;
_cell_angle_alpha 90.0000
_cell_angle_beta 90.0000
_cell_angle_gamma 90.0000
_cell_formula_units_Z 24
_cell_length_a 26.7344(2)
_cell_length_b 33.5536(3)
_cell_length_c 43.8428(4)
_cell_measurement_reflns_used 59834
_cell_measurement_temperature 113
_cell_measurement_theta_max 31.29
_cell_measurement_theta_min 1.79
_cell_volume 39328.5(6)
_computing_cell_refinement 'CrysAlisPro 1.171.41.93a (Rigaku OD, 2020)'
_computing_data_collection 'CrysAlisPro 1.171.41.93a (Rigaku OD, 2020)'
_computing_data_reduction 'CrysAlisPro 1.171.41.93a (Rigaku OD, 2020)'
_computing_molecular_graphics 'CrystalStructure 4.3'
_computing_publication_material 'CrystalStructure 4.3 (Rigaku, 2019)'
_computing_structure_refinement 'SHELXL Version 2017/1 (Sheldrick, 2008)'
_computing_structure_solution 'SHELXT Version 2014/5 (Sheldrick, 2014)'
_diffrn_ambient_temperature 113
_diffrn_detector_area_resol_mean 28.626
_diffrn_measured_fraction_theta_full 0.998
_diffrn_measured_fraction_theta_max 0.939
_diffrn_measurement_device_type 'Rigaku Saturn724'
_diffrn_measurement_method \w
_diffrn_radiation_type 'Mo K\a'
_diffrn_radiation_wavelength 0.71075
_diffrn_reflns_av_R_equivalents 0.0252
_diffrn_reflns_Laue_measured_fraction_full 0.998
_diffrn_reflns_Laue_measured_fraction_max 0.939
_diffrn_reflns_limit_h_max 38
_diffrn_reflns_limit_h_min -33
_diffrn_reflns_limit_k_max 48
_diffrn_reflns_limit_k_min -45
_diffrn_reflns_limit_l_max 59
_diffrn_reflns_limit_l_min -63
_diffrn_reflns_number 91861
_diffrn_reflns_point_group_measured_fraction_full 0.998
_diffrn_reflns_point_group_measured_fraction_max 0.939
_diffrn_reflns_theta_full 25.242
_diffrn_reflns_theta_max 31.180
_diffrn_reflns_theta_min 1.784
_diffrn_standards_number 0
_exptl_absorpt_coefficient_mu 1.487
_exptl_absorpt_correction_T_max 0.743
_exptl_absorpt_correction_T_min 0.573
_exptl_absorpt_correction_type multi-scan
_exptl_absorpt_process_details
;
CrysAlisPro 1.171.41.93a (Rigaku Oxford Diffraction, 2020)
Empirical absorption correction using spherical harmonics,
implemented in SCALE3 ABSPACK scaling algorithm.
;
_exptl_crystal_colour orange
_exptl_crystal_density_diffrn 1.380
_exptl_crystal_density_method 'not measured'
_exptl_crystal_description block
_exptl_crystal_F_000 16800.00
_exptl_crystal_size_max 0.200
_exptl_crystal_size_mid 0.200
_exptl_crystal_size_min 0.200
_refine_diff_density_max 2.75
_refine_diff_density_min -1.02
_refine_ls_extinction_method none
_refine_ls_goodness_of_fit_ref 1.043
_refine_ls_hydrogen_treatment constr
_refine_ls_number_parameters 378
_refine_ls_number_reflns 14970
_refine_ls_number_restraints 0
_refine_ls_R_factor_all 0.0345
_refine_ls_R_factor_gt 0.0268
_refine_ls_shift/su_max 0.007
_refine_ls_structure_factor_coef Fsqd
_refine_ls_weighting_details 'w = 1/[\s^2^(Fo^2^)+(0.0267P)^2^+124.9861P] where P=(Fo^2^+2Fc^2^)/3'
_refine_ls_weighting_scheme calc
_refine_ls_wR_factor_gt 0.0618
_refine_ls_wR_factor_ref 0.0649
_reflns_Friedel_coverage 0.000
_reflns_number_gt 12857
_reflns_number_total 14970
_reflns_threshold_expression F^2^>2.0\s(F^2^)
_cod_data_source_file d4cc06105e1.cif
_cod_data_source_block Ag4Si16Me32
_cod_depositor_comments 'Adding full bibliography for 7134266--7134267.cif.'
_cod_original_sg_symbol_H-M 'F d d d'
_cod_database_code 7134266

loop_
_space_group_symop_operation_xyz
'x, y, z'
'x, -y+1/4, -z+1/4'
'-x+1/4, y, -z+1/4'
'-x+1/4, -y+1/4, z'
'x, y+1/2, z+1/2'
'x, -y+3/4, -z+3/4'
'-x+1/4, y+1/2, -z+3/4'
'-x+1/4, -y+3/4, z+1/2'
'x+1/2, y, z+1/2'
'x+1/2, -y+1/4, -z+3/4'
'-x+3/4, y, -z+3/4'
'-x+3/4, -y+1/4, z+1/2'
'x+1/2, y+1/2, z'
'x+1/2, -y+3/4, -z+1/4'
'-x+3/4, y+1/2, -z+1/4'
'-x+3/4, -y+3/4, z'
'-x, -y, -z'
'-x, y-1/4, z-1/4'
'x-1/4, -y, z-1/4'
'x-1/4, y-1/4, -z'
'-x, -y+1/2, -z+1/2'
'-x, y+1/4, z+1/4'
'x-1/4, -y+1/2, z+1/4'
'x-1/4, y+1/4, -z+1/2'
'-x+1/2, -y, -z+1/2'
'-x+1/2, y-1/4, z+1/4'
'x+1/4, -y, z+1/4'
'x+1/4, y-1/4, -z+1/2'
'-x+1/2, -y+1/2, -z'
'-x+1/2, y+1/4, z-1/4'
'x+1/4, -y+1/2, z-1/4'
'x+1/4, y+1/4, -z'

loop_
_atom_site_label
_atom_site_type_symbol
_atom_site_fract_x
_atom_site_fract_y
_atom_site_fract_z
_atom_site_U_iso_or_equiv
_atom_site_adp_type
_atom_site_occupancy
_atom_site_site_symmetry_order
_atom_site_calc_flag
_atom_site_refinement_flags_posn
_atom_site_refinement_flags_adp
_atom_site_refinement_flags_occupancy
_atom_site_disorder_assembly
_atom_site_disorder_group
Ag1 Ag 0.43575(2) 0.38216(2) 0.55469(2) 0.02522(3) Uani 1 1 d . . . . .
Ag2 Ag 0.375000 0.375000 0.50557(2) 0.02540(4) Uani 1 2 d S T P . .
Ag3 Ag 0.375000 0.375000 0.60354(2) 0.02219(4) Uani 1 2 d S T P . .
Ag4 Ag 0.81334(2) 0.375000 0.375000 0.02673(4) Uani 1 2 d S T P . .
Ag5 Ag 0.875000 0.375000 0.42362(2) 0.02393(4) Uani 1 2 d S T P . .
Si1 Si 0.46984(2) 0.36383(2) 0.50228(2) 0.02875(11) Uani 1 1 d . . . . .
Si2 Si 0.53398(2) 0.40116(2) 0.52709(2) 0.03317(12) Uani 1 1 d . . . . .
Si3 Si 0.53349(2) 0.40899(2) 0.58101(2) 0.03026(11) Uani 1 1 d . . . . .
Si4 Si 0.45534(2) 0.41564(2) 0.60585(2) 0.02225(9) Uani 1 1 d . . . . .
Si5 Si 0.47473(2) 0.38461(2) 0.45108(2) 0.03697(13) Uani 1 1 d . . . . .
Si6 Si 0.48790(3) 0.29548(2) 0.50476(2) 0.03995(14) Uani 1 1 d . . . . .
Si7 Si 0.42110(2) 0.47944(2) 0.60124(2) 0.02726(10) Uani 1 1 d . . . . .
Si8 Si 0.47151(2) 0.40468(2) 0.65765(2) 0.03008(11) Uani 1 1 d . . . . .
Si9 Si 0.78601(2) 0.34706(2) 0.42603(2) 0.02119(9) Uani 1 1 d . . . . .
Si10 Si 0.79352(2) 0.27769(2) 0.42252(2) 0.03117(11) Uani 1 1 d . . . . .
Si11 Si 0.71079(2) 0.36930(2) 0.40194(2) 0.02538(10) Uani 1 1 d . . . . .
Si12 Si 0.77555(2) 0.36290(2) 0.47757(2) 0.03078(11) Uani 1 1 d . . . . .
C1 C 0.44184(12) 0.34838(8) 0.42559(5) 0.0550(7) Uani 1 1 d . . . . .
H1A H 0.458165 0.322941 0.426721 0.066 Uiso 1 1 calc R U . . .
H1B H 0.442801 0.357935 0.404960 0.066 Uiso 1 1 calc R U . . .
H1C H 0.407680 0.345680 0.432015 0.066 Uiso 1 1 calc R U . . .
C2 C 0.54120(10) 0.38611(8) 0.43741(6) 0.0547(7) Uani 1 1 d . . . . .
H2A H 0.541797 0.392284 0.416038 0.066 Uiso 1 1 calc R U . . .
H2B H 0.556576 0.360618 0.440736 0.066 Uiso 1 1 calc R U . . .
H2C H 0.559241 0.406183 0.448477 0.066 Uiso 1 1 calc R U . . .
C3 C 0.44700(10) 0.43534(7) 0.44561(6) 0.0465(5) Uani 1 1 d . . . . .
H3A H 0.414301 0.436138 0.454644 0.056 Uiso 1 1 calc R U . . .
H3B H 0.444462 0.441006 0.424207 0.056 Uiso 1 1 calc R U . . .
H3C H 0.468008 0.454880 0.455185 0.056 Uiso 1 1 calc R U . . .
C4 C 0.50074(12) 0.28126(7) 0.54531(6) 0.0578(7) Uani 1 1 d . . . . .
H4A H 0.529836 0.295199 0.552438 0.069 Uiso 1 1 calc R U . . .
H4B H 0.506454 0.253054 0.546531 0.069 Uiso 1 1 calc R U . . .
H4C H 0.472515 0.288219 0.557754 0.069 Uiso 1 1 calc R U . . .
C5 C 0.54320(12) 0.28132(8) 0.48094(7) 0.0613(8) Uani 1 1 d . . . . .
H5A H 0.549262 0.253230 0.482881 0.074 Uiso 1 1 calc R U . . .
H5B H 0.572085 0.295793 0.487756 0.074 Uiso 1 1 calc R U . . .
H5C H 0.536619 0.287656 0.459970 0.074 Uiso 1 1 calc R U . . .
C6 C 0.43323(11) 0.26583(7) 0.49053(6) 0.0573(7) Uani 1 1 d . . . . .
H6A H 0.440216 0.237908 0.492701 0.069 Uiso 1 1 calc R U . . .
H6B H 0.427481 0.271886 0.469418 0.069 Uiso 1 1 calc R U . . .
H6C H 0.404010 0.272509 0.502182 0.069 Uiso 1 1 calc R U . . .
C7 C 0.59729(9) 0.37895(10) 0.51874(7) 0.0630(8) Uani 1 1 d . . . . .
H7A H 0.598731 0.352327 0.526703 0.076 Uiso 1 1 calc R U . . .
H7B H 0.622773 0.394897 0.528181 0.076 Uiso 1 1 calc R U . . .
H7C H 0.602601 0.378334 0.497092 0.076 Uiso 1 1 calc R U . . .
C8 C 0.53377(10) 0.45319(7) 0.51110(5) 0.0461(5) Uani 1 1 d . . . . .
H8A H 0.541659 0.452291 0.489750 0.055 Uiso 1 1 calc R U . . .
H8B H 0.558278 0.469020 0.521561 0.055 Uiso 1 1 calc R U . . .
H8C H 0.501268 0.464822 0.513832 0.055 Uiso 1 1 calc R U . . .
C9 C 0.56695(8) 0.36460(8) 0.59764(6) 0.0457(5) Uani 1 1 d . . . . .
H9A H 0.597690 0.360318 0.586809 0.055 Uiso 1 1 calc R U . . .
H9B H 0.546143 0.341406 0.595814 0.055 Uiso 1 1 calc R U . . .
H9C H 0.574071 0.369466 0.618779 0.055 Uiso 1 1 calc R U . . .
C10 C 0.57300(8) 0.45461(7) 0.58822(6) 0.0447(5) Uani 1 1 d . . . . .
H10A H 0.556371 0.477679 0.580171 0.054 Uiso 1 1 calc R U . . .
H10B H 0.604852 0.451500 0.578389 0.054 Uiso 1 1 calc R U . . .
H10C H 0.577897 0.457856 0.609769 0.054 Uiso 1 1 calc R U . . .
C11 C 0.35494(8) 0.47817(6) 0.61540(5) 0.0359(4) Uani 1 1 d . . . . .
H11A H 0.337111 0.457086 0.605349 0.043 Uiso 1 1 calc R U . . .
H11B H 0.339010 0.503180 0.611077 0.043 Uiso 1 1 calc R U . . .
H11C H 0.354831 0.473585 0.637009 0.043 Uiso 1 1 calc R U . . .
C12 C 0.41920(10) 0.49421(7) 0.56018(5) 0.0463(6) Uani 1 1 d . . . . .
H12A H 0.452672 0.498185 0.552868 0.056 Uiso 1 1 calc R U . . .
H12B H 0.400554 0.518500 0.558047 0.056 Uiso 1 1 calc R U . . .
H12C H 0.403381 0.473522 0.548524 0.056 Uiso 1 1 calc R U . . .
C13 C 0.45580(9) 0.51849(6) 0.62335(6) 0.0450(5) Uani 1 1 d . . . . .
H13A H 0.440940 0.544083 0.619665 0.054 Uiso 1 1 calc R U . . .
H13B H 0.490149 0.518917 0.616982 0.054 Uiso 1 1 calc R U . . .
H13C H 0.454065 0.512443 0.644728 0.054 Uiso 1 1 calc R U . . .
C14 C 0.48301(9) 0.35079(7) 0.66572(5) 0.0429(5) Uani 1 1 d . . . . .
H14A H 0.453656 0.335674 0.660689 0.051 Uiso 1 1 calc R U . . .
H14B H 0.490608 0.347396 0.686964 0.051 Uiso 1 1 calc R U . . .
H14C H 0.510668 0.341595 0.653659 0.051 Uiso 1 1 calc R U . . .
C15 C 0.41722(9) 0.42294(7) 0.68069(5) 0.0385(5) Uani 1 1 d . . . . .
H15A H 0.415282 0.451448 0.679290 0.046 Uiso 1 1 calc R U . . .
H15B H 0.421642 0.415317 0.701627 0.046 Uiso 1 1 calc R U . . .
H15C H 0.386880 0.411411 0.672986 0.046 Uiso 1 1 calc R U . . .
C16 C 0.52818(9) 0.43285(8) 0.67071(5) 0.0488(6) Uani 1 1 d . . . . .
H16A H 0.557231 0.422877 0.660345 0.059 Uiso 1 1 calc R U . . .
H16B H 0.532275 0.429440 0.692309 0.059 Uiso 1 1 calc R U . . .
H16C H 0.524053 0.460641 0.666171 0.059 Uiso 1 1 calc R U . . .
C17 C 0.85698(11) 0.26164(8) 0.43564(7) 0.0569(7) Uani 1 1 d . . . . .
H17A H 0.860578 0.233435 0.432690 0.068 Uiso 1 1 calc R U . . .
H17B H 0.860833 0.267837 0.456883 0.068 Uiso 1 1 calc R U . . .
H17C H 0.882093 0.275413 0.424068 0.068 Uiso 1 1 calc R U . . .
C18 C 0.78501(11) 0.26119(7) 0.38212(5) 0.0488(6) Uani 1 1 d . . . . .
H18A H 0.792105 0.233217 0.380547 0.059 Uiso 1 1 calc R U . . .
H18B H 0.807412 0.275795 0.369163 0.059 Uiso 1 1 calc R U . . .
H18C H 0.751128 0.266080 0.375897 0.059 Uiso 1 1 calc R U . . .
C19 C 0.74667(12) 0.25169(7) 0.44723(6) 0.0554(7) Uani 1 1 d . . . . .
H19A H 0.751434 0.259594 0.468068 0.067 Uiso 1 1 calc R U . . .
H19B H 0.751045 0.223383 0.445474 0.067 Uiso 1 1 calc R U . . .
H19C H 0.713505 0.258753 0.440806 0.067 Uiso 1 1 calc R U . . .
C20 C 0.82381(8) 0.33584(7) 0.50085(5) 0.0362(4) Uani 1 1 d . . . . .
H20A H 0.817567 0.307689 0.499935 0.043 Uiso 1 1 calc R U . . .
H20B H 0.822016 0.344631 0.521658 0.043 Uiso 1 1 calc R U . . .
H20C H 0.856511 0.341369 0.492851 0.043 Uiso 1 1 calc R U . . .
C21 C 0.71324(9) 0.34586(9) 0.49183(5) 0.0512(6) Uani 1 1 d . . . . .
H21A H 0.687254 0.357834 0.479814 0.061 Uiso 1 1 calc R U . . .
H21B H 0.709361 0.353622 0.512775 0.061 Uiso 1 1 calc R U . . .
H21C H 0.711095 0.317379 0.490236 0.061 Uiso 1 1 calc R U . . .
C22 C 0.78018(11) 0.41796(7) 0.48401(6) 0.0511(6) Uani 1 1 d . . . . .
H22A H 0.776394 0.423567 0.505354 0.061 Uiso 1 1 calc R U . . .
H22B H 0.754275 0.431255 0.472765 0.061 Uiso 1 1 calc R U . . .
H22C H 0.812246 0.427275 0.477202 0.061 Uiso 1 1 calc R U . . .
C23 C 0.65959(7) 0.33189(7) 0.40867(5) 0.0363(4) Uani 1 1 d . . . . .
H23A H 0.654767 0.328414 0.430207 0.044 Uiso 1 1 calc R U . . .
H23B H 0.668759 0.306870 0.399647 0.044 Uiso 1 1 calc R U . . .
H23C H 0.629116 0.341297 0.399602 0.044 Uiso 1 1 calc R U . . .
C24 C 0.68979(8) 0.41735(6) 0.42013(5) 0.0358(4) Uani 1 1 d . . . . .
H24A H 0.683773 0.413039 0.441466 0.043 Uiso 1 1 calc R U . . .
H24B H 0.659533 0.426308 0.410531 0.043 Uiso 1 1 calc R U . . .
H24C H 0.715347 0.437186 0.417668 0.043 Uiso 1 1 calc R U . . .

loop_
_atom_site_aniso_label
_atom_site_aniso_U_11
_atom_site_aniso_U_22
_atom_site_aniso_U_33
_atom_site_aniso_U_23
_atom_site_aniso_U_13
_atom_site_aniso_U_12
Ag1 0.02155(6) 0.03265(7) 0.02146(6) -0.00170(5) 0.00272(5) 0.00051(5)
Ag2 0.02753(9) 0.02822(9) 0.02045(9) 0.000 0.000 0.00361(7)
Ag3 0.01883(8) 0.02799(9) 0.01975(8) 0.000 0.000 -0.00360(6)
Ag4 0.02638(9) 0.03436(10) 0.01944(9) 0.00492(7) 0.000 0.000
Ag5 0.01986(8) 0.02770(9) 0.02423(9) 0.000 0.000 -0.00388(6)
Si1 0.0306(3) 0.0275(2) 0.0282(3) 0.00181(19) 0.0119(2) 0.00615(19)
Si2 0.0220(2) 0.0413(3) 0.0362(3) 0.0045(2) 0.0104(2) 0.0040(2)
Si3 0.0171(2) 0.0386(3) 0.0351(3) 0.0054(2) -0.00112(19) 0.00179(19)
Si4 0.0187(2) 0.0261(2) 0.0219(2) 0.00186(17) -0.00254(17) -0.00155(17)
Si5 0.0453(3) 0.0362(3) 0.0294(3) 0.0035(2) 0.0138(2) 0.0023(2)
Si6 0.0527(4) 0.0289(3) 0.0382(3) 0.0014(2) 0.0157(3) 0.0121(2)
Si7 0.0281(2) 0.0253(2) 0.0283(3) 0.00358(19) 0.0040(2) -0.00003(18)
Si8 0.0320(3) 0.0344(3) 0.0238(2) 0.0029(2) -0.0072(2) -0.0040(2)
Si9 0.0205(2) 0.0229(2) 0.0201(2) -0.00037(17) 0.00307(17) -0.00223(16)
Si10 0.0393(3) 0.0239(2) 0.0302(3) -0.00261(19) 0.0048(2) 0.0000(2)
Si11 0.0208(2) 0.0307(2) 0.0246(2) -0.00303(19) 0.00159(18) 0.00021(18)
Si12 0.0323(3) 0.0376(3) 0.0224(2) -0.0042(2) 0.0003(2) 0.0071(2)
C1 0.0791(19) 0.0522(14) 0.0338(12) -0.0032(10) 0.0097(12) -0.0009(13)
C2 0.0582(16) 0.0591(15) 0.0468(14) 0.0075(12) 0.0295(12) 0.0045(12)
C3 0.0547(14) 0.0396(11) 0.0452(13) 0.0107(10) 0.0038(11) 0.0011(10)
C4 0.085(2) 0.0374(12) 0.0508(15) 0.0072(11) 0.0070(14) 0.0162(13)
C5 0.0719(18) 0.0463(14) 0.0659(17) -0.0011(12) 0.0300(15) 0.0246(13)
C6 0.0768(19) 0.0359(12) 0.0591(16) -0.0051(11) 0.0148(14) -0.0006(12)
C7 0.0305(12) 0.095(2) 0.0636(17) -0.0076(15) 0.0148(12) 0.0166(13)
C8 0.0549(14) 0.0459(12) 0.0375(12) 0.0059(10) 0.0126(10) -0.0127(11)
C9 0.0327(11) 0.0579(14) 0.0463(13) 0.0080(11) -0.0045(9) 0.0161(10)
C10 0.0273(10) 0.0548(14) 0.0520(14) 0.0038(11) -0.0014(9) -0.0117(9)
C11 0.0303(10) 0.0340(10) 0.0435(12) 0.0037(8) 0.0061(8) 0.0061(8)
C12 0.0585(14) 0.0445(12) 0.0360(12) 0.0144(9) 0.0076(10) 0.0121(11)
C13 0.0478(13) 0.0325(10) 0.0546(14) -0.0058(10) 0.0057(11) -0.0083(9)
C14 0.0513(13) 0.0423(11) 0.0349(11) 0.0110(9) -0.0061(10) 0.0045(10)
C15 0.0474(12) 0.0434(11) 0.0247(10) 0.0007(8) 0.0005(9) -0.0032(9)
C16 0.0444(13) 0.0611(15) 0.0408(13) -0.0018(11) -0.0177(10) -0.0116(11)
C17 0.0626(16) 0.0470(13) 0.0613(16) -0.0069(12) -0.0077(13) 0.0242(12)
C18 0.0630(16) 0.0417(12) 0.0417(13) -0.0142(10) 0.0050(11) -0.0014(11)
C19 0.0814(19) 0.0319(11) 0.0531(15) 0.0031(10) 0.0189(14) -0.0169(12)
C20 0.0380(11) 0.0427(11) 0.0280(10) 0.0003(8) -0.0032(8) 0.0055(9)
C21 0.0370(12) 0.0837(19) 0.0329(11) 0.0036(12) 0.0130(9) 0.0129(12)
C22 0.0710(17) 0.0412(12) 0.0412(13) -0.0158(10) -0.0203(12) 0.0183(11)
C23 0.0261(9) 0.0486(12) 0.0344(10) -0.0034(9) 0.0045(8) -0.0089(8)
C24 0.0377(11) 0.0379(10) 0.0317(10) -0.0056(8) -0.0016(8) 0.0119(8)

loop_
_atom_type_symbol
_atom_type_description
_atom_type_scat_dispersion_real
_atom_type_scat_dispersion_imag
_atom_type_scat_source
C C 0.0033 0.0016
;
International Tables for Crystallography
(Vol. C, Tables 4.2.6.8 and 6.1.1.4)
;
H H 0.0000 0.0000
;
International Tables for Crystallography
(Vol. C, Table 6.1.1.4)
;
Si Si 0.0817 0.0704
;
International Tables for Crystallography
(Vol. C, Tables 4.2.6.8 and 6.1.1.4)
;
Ag Ag -0.8971 1.1015
;
International Tables for Crystallography
(Vol. C, Tables 4.2.6.8 and 6.1.1.4)
;

loop_
_geom_angle_atom_site_label_1
_geom_angle_atom_site_label_2
_geom_angle_atom_site_label_3
_geom_angle
_geom_angle_site_symmetry_1
_geom_angle_site_symmetry_3
_geom_angle_publ_flag
Si1 Ag1 Si4 145.312(18) . . ?
Si1 Ag1 Ag3 155.470(14) . . ?
Si4 Ag1 Ag3 57.813(11) . . ?
Si1 Ag1 Ag2 58.392(13) . . ?
Si4 Ag1 Ag2 149.036(12) . . ?
Ag3 Ag1 Ag2 105.203(6) . . ?
Si1 Ag1 Si2 50.654(18) . . ?
Si4 Ag1 Si2 94.710(16) . . ?
Ag3 Ag1 Si2 151.314(13) . . ?
Ag2 Ag1 Si2 103.071(13) . . ?
Si1 Ag1 Si3 96.202(17) . . ?
Si4 Ag1 Si3 49.660(15) . . ?
Ag3 Ag1 Si3 104.236(12) . . ?
Ag2 Ag1 Si3 148.921(12) . . ?
Si2 Ag1 Si3 47.078(16) . . ?
Si1 Ag1 Ag1 108.577(13) . 16 ?
Si4 Ag1 Ag1 105.445(11) . 16 ?
Ag3 Ag1 Ag1 52.532(4) . 16 ?
Ag2 Ag1 Ag1 52.671(4) . 16 ?
Si2 Ag1 Ag1 155.350(12) . 16 ?
Si3 Ag1 Ag1 155.101(11) . 16 ?
Si1 Ag2 Si1 173.54(3) . 16 ?
Si1 Ag2 Ag1 128.633(14) . 16 ?
Si1 Ag2 Ag1 57.672(13) 16 16 ?
Si1 Ag2 Ag1 57.677(12) . . ?
Si1 Ag2 Ag1 128.628(14) 16 . ?
Ag1 Ag2 Ag1 74.657(7) 16 . ?
Si4 Ag3 Si4 175.45(2) 16 . ?
Si4 Ag3 Ag1 125.932(12) 16 . ?
Si4 Ag3 Ag1 58.410(11) . . ?
Si4 Ag3 Ag1 58.412(11) 16 16 ?
Si4 Ag3 Ag1 125.931(12) . 16 ?
Ag1 Ag3 Ag1 74.939(7) . 16 ?
Si9 Ag4 Si9 146.47(2) . 6 ?
Si9 Ag4 Ag5 58.528(11) . . ?
Si9 Ag4 Ag5 151.048(12) 6 . ?
Si9 Ag4 Ag5 151.048(12) . 6 ?
Si9 Ag4 Ag5 58.526(11) 6 6 ?
Ag5 Ag4 Ag5 104.567(8) . 6 ?
Si9 Ag4 Si11 96.197(16) . 6 ?
Si9 Ag4 Si11 50.453(15) 6 6 ?
Ag5 Ag4 Si11 150.814(11) . 6 ?
Ag5 Ag4 Si11 104.378(10) 6 6 ?
Si9 Ag4 Si11 50.452(15) . . ?
Si9 Ag4 Si11 96.199(16) 6 . ?
Ag5 Ag4 Si11 104.379(10) . . ?
Ag5 Ag4 Si11 150.813(11) 6 . ?
Si11 Ag4 Si11 47.16(2) 6 . ?
Si9 Ag4 Ag4 106.766(11) . 11_655 ?
Si9 Ag4 Ag4 106.765(11) 6 11_655 ?
Ag5 Ag4 Ag4 52.283(4) . 11_655 ?
Ag5 Ag4 Ag4 52.284(4) 6 11_655 ?
Si11 Ag4 Ag4 156.422(10) 6 11_655 ?
Si11 Ag4 Ag4 156.422(10) . 11_655 ?
Si9 Ag5 Si9 175.26(2) 16_655 . ?
Si9 Ag5 Ag4 126.970(12) 16_655 . ?
Si9 Ag5 Ag4 57.589(11) . . ?
Si9 Ag5 Ag4 57.592(11) 16_655 11_655 ?
Si9 Ag5 Ag4 126.968(12) . 11_655 ?
Ag4 Ag5 Ag4 75.434(8) . 11_655 ?
Si6 Si1 Si5 108.80(3) . . ?
Si6 Si1 Si2 110.13(3) . . ?
Si5 Si1 Si2 103.85(3) . . ?
Si6 Si1 Ag1 105.53(2) . . ?
Si5 Si1 Ag1 143.95(3) . . ?
Si2 Si1 Ag1 73.69(2) . . ?
Si6 Si1 Ag2 110.07(3) . . ?
Si5 Si1 Ag2 93.75(3) . . ?
Si2 Si1 Ag2 127.41(2) . . ?
Ag1 Si1 Ag2 63.932(13) . . ?
C8 Si2 C7 107.28(13) . . ?
C8 Si2 Si3 105.53(8) . . ?
C7 Si2 Si3 103.97(10) . . ?
C8 Si2 Si1 108.37(9) . . ?
C7 Si2 Si1 110.44(10) . . ?
Si3 Si2 Si1 120.48(3) . . ?
C8 Si2 Ag1 110.45(8) . . ?
C7 Si2 Ag1 142.24(11) . . ?
Si3 Si2 Ag1 67.214(18) . . ?
Si1 Si2 Ag1 55.661(16) . . ?
C9 Si3 C10 108.09(11) . . ?
C9 Si3 Si4 108.40(8) . . ?
C10 Si3 Si4 109.92(8) . . ?
C9 Si3 Si2 107.14(8) . . ?
C10 Si3 Si2 104.66(8) . . ?
Si4 Si3 Si2 118.21(3) . . ?
C9 Si3 Ag1 109.02(8) . . ?
C10 Si3 Ag1 142.84(8) . . ?
Si4 Si3 Ag1 55.633(16) . . ?
Si2 Si3 Ag1 65.708(19) . . ?
Si7 Si4 Si8 107.47(3) . . ?
Si7 Si4 Si3 113.11(3) . . ?
Si8 Si4 Si3 105.58(3) . . ?
Si7 Si4 Ag3 99.02(2) . . ?
Si8 Si4 Ag3 96.32(2) . . ?
Si3 Si4 Ag3 132.52(3) . . ?
Si7 Si4 Ag1 104.23(2) . . ?
Si8 Si4 Ag1 144.89(3) . . ?
Si3 Si4 Ag1 74.71(2) . . ?
Ag3 Si4 Ag1 63.777(12) . . ?
C1 Si5 C3 109.16(13) . . ?
C1 Si5 C2 105.77(13) . . ?
C3 Si5 C2 108.06(12) . . ?
C1 Si5 Si1 110.55(8) . . ?
C3 Si5 Si1 111.68(8) . . ?
C2 Si5 Si1 111.41(9) . . ?
C5 Si6 C4 108.67(14) . . ?
C5 Si6 C6 107.18(14) . . ?
C4 Si6 C6 108.88(14) . . ?
C5 Si6 Si1 112.64(9) . . ?
C4 Si6 Si1 109.33(8) . . ?
C6 Si6 Si1 110.06(9) . . ?
C12 Si7 C11 107.42(11) . . ?
C12 Si7 C13 109.05(12) . . ?
C11 Si7 C13 108.14(10) . . ?
C12 Si7 Si4 109.70(8) . . ?
C11 Si7 Si4 108.66(7) . . ?
C13 Si7 Si4 113.67(8) . . ?
C14 Si8 C15 110.01(11) . . ?
C14 Si8 C16 107.28(11) . . ?
C15 Si8 C16 107.26(11) . . ?
C14 Si8 Si4 111.49(8) . . ?
C15 Si8 Si4 109.21(7) . . ?
C16 Si8 Si4 111.49(8) . . ?
Si12 Si9 Si10 107.45(3) . . ?
Si12 Si9 Si11 104.79(2) . . ?
Si10 Si9 Si11 110.70(3) . . ?
Si12 Si9 Ag4 143.49(3) . . ?
Si10 Si9 Ag4 106.57(2) . . ?
Si11 Si9 Ag4 74.752(18) . . ?
Si12 Si9 Ag5 93.88(2) . . ?
Si10 Si9 Ag5 106.36(2) . . ?
Si11 Si9 Ag5 130.48(2) . . ?
Ag4 Si9 Ag5 63.882(12) . . ?
C18 Si10 C17 108.45(13) . . ?
C18 Si10 C19 109.20(12) . . ?
C17 Si10 C19 107.15(14) . . ?
C18 Si10 Si9 110.25(8) . . ?
C17 Si10 Si9 110.11(9) . . ?
C19 Si10 Si9 111.59(8) . . ?
C23 Si11 C24 106.72(10) . . ?
C23 Si11 Si9 109.54(7) . . ?
C24 Si11 Si9 109.32(7) . . ?
C23 Si11 Si11 105.16(7) . 6 ?
C24 Si11 Si11 106.33(7) . 6 ?
Si9 Si11 Si11 119.070(18) . 6 ?
C23 Si11 Ag4 140.51(7) . . ?
C24 Si11 Ag4 112.68(7) . . ?
Si9 Si11 Ag4 54.796(15) . . ?
Si11 Si11 Ag4 66.420(10) 6 . ?
C21 Si12 C22 108.07(13) . . ?
C21 Si12 C20 106.40(11) . . ?
C22 Si12 C20 110.45(10) . . ?
C21 Si12 Si9 111.12(8) . . ?
C22 Si12 Si9 111.23(8) . . ?
C20 Si12 Si9 109.45(7) . . ?
Si5 C1 H1A 109.5 . . ?
Si5 C1 H1B 109.5 . . ?
H1A C1 H1B 109.5 . . ?
Si5 C1 H1C 109.5 . . ?
H1A C1 H1C 109.5 . . ?
H1B C1 H1C 109.5 . . ?
Si5 C2 H2A 109.5 . . ?
Si5 C2 H2B 109.5 . . ?
H2A C2 H2B 109.5 . . ?
Si5 C2 H2C 109.5 . . ?
H2A C2 H2C 109.5 . . ?
H2B C2 H2C 109.5 . . ?
Si5 C3 H3A 109.5 . . ?
Si5 C3 H3B 109.5 . . ?
H3A C3 H3B 109.5 . . ?
Si5 C3 H3C 109.5 . . ?
H3A C3 H3C 109.5 . . ?
H3B C3 H3C 109.5 . . ?
Si6 C4 H4A 109.5 . . ?
Si6 C4 H4B 109.5 . . ?
H4A C4 H4B 109.5 . . ?
Si6 C4 H4C 109.5 . . ?
H4A C4 H4C 109.5 . . ?
H4B C4 H4C 109.5 . . ?
Si6 C5 H5A 109.5 . . ?
Si6 C5 H5B 109.5 . . ?
H5A C5 H5B 109.5 . . ?
Si6 C5 H5C 109.5 . . ?
H5A C5 H5C 109.5 . . ?
H5B C5 H5C 109.5 . . ?
Si6 C6 H6A 109.5 . . ?
Si6 C6 H6B 109.5 . . ?
H6A C6 H6B 109.5 . . ?
Si6 C6 H6C 109.5 . . ?
H6A C6 H6C 109.5 . . ?
H6B C6 H6C 109.5 . . ?
Si2 C7 H7A 109.5 . . ?
Si2 C7 H7B 109.5 . . ?
H7A C7 H7B 109.5 . . ?
Si2 C7 H7C 109.5 . . ?
H7A C7 H7C 109.5 . . ?
H7B C7 H7C 109.5 . . ?
Si2 C8 H8A 109.5 . . ?
Si2 C8 H8B 109.5 . . ?
H8A C8 H8B 109.5 . . ?
Si2 C8 H8C 109.5 . . ?
H8A C8 H8C 109.5 . . ?
H8B C8 H8C 109.5 . . ?
Si3 C9 H9A 109.5 . . ?
Si3 C9 H9B 109.5 . . ?
H9A C9 H9B 109.5 . . ?
Si3 C9 H9C 109.5 . . ?
H9A C9 H9C 109.5 . . ?
H9B C9 H9C 109.5 . . ?
Si3 C10 H10A 109.5 . . ?
Si3 C10 H10B 109.5 . . ?
H10A C10 H10B 109.5 . . ?
Si3 C10 H10C 109.5 . . ?
H10A C10 H10C 109.5 . . ?
H10B C10 H10C 109.5 . . ?
Si7 C11 H11A 109.5 . . ?
Si7 C11 H11B 109.5 . . ?
H11A C11 H11B 109.5 . . ?
Si7 C11 H11C 109.5 . . ?
H11A C11 H11C 109.5 . . ?
H11B C11 H11C 109.5 . . ?
Si7 C12 H12A 109.5 . . ?
Si7 C12 H12B 109.5 . . ?
H12A C12 H12B 109.5 . . ?
Si7 C12 H12C 109.5 . . ?
H12A C12 H12C 109.5 . . ?
H12B C12 H12C 109.5 . . ?
Si7 C13 H13A 109.5 . . ?
Si7 C13 H13B 109.5 . . ?
H13A C13 H13B 109.5 . . ?
Si7 C13 H13C 109.5 . . ?
H13A C13 H13C 109.5 . . ?
H13B C13 H13C 109.5 . . ?
Si8 C14 H14A 109.5 . . ?
Si8 C14 H14B 109.5 . . ?
H14A C14 H14B 109.5 . . ?
Si8 C14 H14C 109.5 . . ?
H14A C14 H14C 109.5 . . ?
H14B C14 H14C 109.5 . . ?
Si8 C15 H15A 109.5 . . ?
Si8 C15 H15B 109.5 . . ?
H15A C15 H15B 109.5 . . ?
Si8 C15 H15C 109.5 . . ?
H15A C15 H15C 109.5 . . ?
H15B C15 H15C 109.5 . . ?
Si8 C16 H16A 109.5 . . ?
Si8 C16 H16B 109.5 . . ?
H16A C16 H16B 109.5 . . ?
Si8 C16 H16C 109.5 . . ?
H16A C16 H16C 109.5 . . ?
H16B C16 H16C 109.5 . . ?
Si10 C17 H17A 109.5 . . ?
Si10 C17 H17B 109.5 . . ?
H17A C17 H17B 109.5 . . ?
Si10 C17 H17C 109.5 . . ?
H17A C17 H17C 109.5 . . ?
H17B C17 H17C 109.5 . . ?
Si10 C18 H18A 109.5 . . ?
Si10 C18 H18B 109.5 . . ?
H18A C18 H18B 109.5 . . ?
Si10 C18 H18C 109.5 . . ?
H18A C18 H18C 109.5 . . ?
H18B C18 H18C 109.5 . . ?
Si10 C19 H19A 109.5 . . ?
Si10 C19 H19B 109.5 . . ?
H19A C19 H19B 109.5 . . ?
Si10 C19 H19C 109.5 . . ?
H19A C19 H19C 109.5 . . ?
H19B C19 H19C 109.5 . . ?
Si12 C20 H20A 109.5 . . ?
Si12 C20 H20B 109.5 . . ?
H20A C20 H20B 109.5 . . ?
Si12 C20 H20C 109.5 . . ?
H20A C20 H20C 109.5 . . ?
H20B C20 H20C 109.5 . . ?
Si12 C21 H21A 109.5 . . ?
Si12 C21 H21B 109.5 . . ?
H21A C21 H21B 109.5 . . ?
Si12 C21 H21C 109.5 . . ?
H21A C21 H21C 109.5 . . ?
H21B C21 H21C 109.5 . . ?
Si12 C22 H22A 109.5 . . ?
Si12 C22 H22B 109.5 . . ?
H22A C22 H22B 109.5 . . ?
Si12 C22 H22C 109.5 . . ?
H22A C22 H22C 109.5 . . ?
H22B C22 H22C 109.5 . . ?
Si11 C23 H23A 109.5 . . ?
Si11 C23 H23B 109.5 . . ?
H23A C23 H23B 109.5 . . ?
Si11 C23 H23C 109.5 . . ?
H23A C23 H23C 109.5 . . ?
H23B C23 H23C 109.5 . . ?
Si11 C24 H24A 109.5 . . ?
Si11 C24 H24B 109.5 . . ?
H24A C24 H24B 109.5 . . ?
Si11 C24 H24C 109.5 . . ?
H24A C24 H24C 109.5 . . ?
H24B C24 H24C 109.5 . . ?

loop_
_geom_bond_atom_site_label_1
_geom_bond_atom_site_label_2
_geom_bond_distance
_geom_bond_site_symmetry_2
_geom_bond_publ_flag
Ag1 Si1 2.5473(5) . ?
Ag1 Si4 2.5628(5) . ?
Ag1 Ag3 2.69896(19) . ?
Ag1 Ag2 2.7077(2) . ?
Ag1 Si2 2.9607(5) . ?
Ag1 Si3 2.9948(5) . ?
Ag1 Ag1 3.2838(3) 16 ?
Ag2 Si1 2.5672(5) . ?
Ag2 Si1 2.5672(5) 16 ?
Ag3 Si4 2.5462(5) 16 ?
Ag3 Si4 2.5462(5) . ?
Ag4 Si9 2.5334(5) . ?
Ag4 Si9 2.5335(5) 6 ?
Ag4 Ag5 2.69447(19) . ?
Ag4 Ag5 2.69454(19) 6 ?
Ag4 Si11 2.9913(5) 6 ?
Ag4 Si11 2.9914(5) . ?
Ag4 Ag4 3.2968(4) 11_655 ?
Ag5 Si9 2.5594(5) 16_655 ?
Ag5 Si9 2.5595(5) . ?
Si1 Si6 2.3462(8) . ?
Si1 Si5 2.3540(8) . ?
Si1 Si2 2.3857(8) . ?
Si2 C8 1.881(2) . ?
Si2 C7 1.885(2) . ?
Si2 Si3 2.3787(8) . ?
Si3 C9 1.884(2) . ?
Si3 C10 1.887(2) . ?
Si3 Si4 2.3665(7) . ?
Si4 Si7 2.3369(7) . ?
Si4 Si8 2.3409(7) . ?
Si5 C1 1.871(3) . ?
Si5 C3 1.872(2) . ?
Si5 C2 1.876(3) . ?
Si6 C5 1.871(2) . ?
Si6 C4 1.873(3) . ?
Si6 C6 1.875(3) . ?
Si7 C12 1.868(2) . ?
Si7 C11 1.875(2) . ?
Si7 C13 1.875(2) . ?
Si8 C14 1.868(2) . ?
Si8 C15 1.872(2) . ?
Si8 C16 1.875(2) . ?
Si9 Si12 2.3381(7) . ?
Si9 Si10 2.3412(7) . ?
Si9 Si11 2.3908(7) . ?
Si10 C18 1.870(2) . ?
Si10 C17 1.871(3) . ?
Si10 C19 1.872(2) . ?
Si11 C23 1.881(2) . ?
Si11 C24 1.884(2) . ?
Si11 Si11 2.3930(10) 6 ?
Si12 C21 1.869(2) . ?
Si12 C22 1.873(2) . ?
Si12 C20 1.879(2) . ?
C1 H1A 0.9600 . ?
C1 H1B 0.9600 . ?
C1 H1C 0.9600 . ?
C2 H2A 0.9600 . ?
C2 H2B 0.9600 . ?
C2 H2C 0.9600 . ?
C3 H3A 0.9600 . ?
C3 H3B 0.9600 . ?
C3 H3C 0.9600 . ?
C4 H4A 0.9600 . ?
C4 H4B 0.9600 . ?
C4 H4C 0.9600 . ?
C5 H5A 0.9600 . ?
C5 H5B 0.9600 . ?
C5 H5C 0.9600 . ?
C6 H6A 0.9600 . ?
C6 H6B 0.9600 . ?
C6 H6C 0.9600 . ?
C7 H7A 0.9600 . ?
C7 H7B 0.9600 . ?
C7 H7C 0.9600 . ?
C8 H8A 0.9600 . ?
C8 H8B 0.9600 . ?
C8 H8C 0.9600 . ?
C9 H9A 0.9600 . ?
C9 H9B 0.9600 . ?
C9 H9C 0.9600 . ?
C10 H10A 0.9600 . ?
C10 H10B 0.9600 . ?
C10 H10C 0.9600 . ?
C11 H11A 0.9600 . ?
C11 H11B 0.9600 . ?
C11 H11C 0.9600 . ?
C12 H12A 0.9600 . ?
C12 H12B 0.9600 . ?
C12 H12C 0.9600 . ?
C13 H13A 0.9600 . ?
C13 H13B 0.9600 . ?
C13 H13C 0.9600 . ?
C14 H14A 0.9600 . ?
C14 H14B 0.9600 . ?
C14 H14C 0.9600 . ?
C15 H15A 0.9600 . ?
C15 H15B 0.9600 . ?
C15 H15C 0.9600 . ?
C16 H16A 0.9600 . ?
C16 H16B 0.9600 . ?
C16 H16C 0.9600 . ?
C17 H17A 0.9600 . ?
C17 H17B 0.9600 . ?
C17 H17C 0.9600 . ?
C18 H18A 0.9600 . ?
C18 H18B 0.9600 . ?
C18 H18C 0.9600 . ?
C19 H19A 0.9600 . ?
C19 H19B 0.9600 . ?
C19 H19C 0.9600 . ?
C20 H20A 0.9600 . ?
C20 H20B 0.9600 . ?
C20 H20C 0.9600 . ?
C21 H21A 0.9600 . ?
C21 H21B 0.9600 . ?
C21 H21C 0.9600 . ?
C22 H22A 0.9600 . ?
C22 H22B 0.9600 . ?
C22 H22C 0.9600 . ?
C23 H23A 0.9600 . ?
C23 H23B 0.9600 . ?
C23 H23C 0.9600 . ?
C24 H24A 0.9600 . ?
C24 H24B 0.9600 . ?
C24 H24C 0.9600 . ?
